data_2235034
loop_
_publ_author_name
'Shafiq, Muhammad'
'Tahir, M. Nawaz'
'Khan, Islam Ullah'
'Bokhari, Tanveer Hussain'
'Asghar, Muhammad Nadeem'

_publ_section_title
;
 4-[2-(Anthracen-9-ylmethylidene)hydrazinylidene]-3-chloro-1-methyl-3,4-dihydro-1<i>H</i>-2\l^6^,1-benzothiazine-2,2-dione
;
_journal_coeditor_code HB6779
_journal_issue 6
_journal_name_full 'Acta Crystallographica Section E'
_journal_page_first o1788
_journal_paper_doi 10.1107/S1600536812021642
_journal_volume 68
_journal_year 2012
_chemical_formula_iupac 'C24 H18 Cl N3 O2 S'
_chemical_formula_moiety 'C24 H18 Cl N3 O2 S'
_chemical_formula_sum 'C24 H18 Cl N3 O2 S'
_chemical_formula_weight 447.92
_chemical_name_systematic
;
4-[2-(Anthracen-9-ylmethylidene)hydrazinylidene]-3-chloro-1-methyl-
3,4-dihydro-1<i>H</i>-2\l^6^,1-benzothiazine-2,2-dione
;
_space_group_IT_number 14
_symmetry_cell_setting monoclinic
_symmetry_space_group_name_Hall '-P 2ybc'
_symmetry_space_group_name_H-M 'P 1 21/c 1'
_atom_sites_solution_hydrogens geom
_atom_sites_solution_primary direct
_atom_sites_solution_secondary difmap
_audit_creation_method SHELXL-97
_cell_angle_alpha 90
_cell_angle_beta 105.026(2)
_cell_angle_gamma 90
_cell_formula_units_Z 4
_cell_length_a 8.5133(4)
_cell_length_b 19.8999(8)
_cell_length_c 12.7849(6)
_cell_measurement_reflns_used 2827
_cell_measurement_temperature 296(2)
_cell_measurement_theta_max 25.25
_cell_measurement_theta_min 2.05
_cell_volume 2091.88(16)
_computing_cell_refinement 'SAINT (Bruker, 2009)'
_computing_data_collection 'APEX2 (Bruker, 2009)'
_computing_data_reduction 'SAINT (Bruker, 2009)'
_computing_molecular_graphics 'ORTEP-3 for Windows (Farrugia, 1997) and PLATON (Spek, 2009)'
_computing_publication_material
;
WinGX (Farrugia, 1999) and PLATON (Spek, 2009)
;
_computing_structure_refinement 'SHELXL97 (Sheldrick, 2008)'
_computing_structure_solution 'SHELXS97 (Sheldrick, 2008)'
_diffrn_ambient_temperature 296(2)
_diffrn_detector_area_resol_mean 8.10
_diffrn_measured_fraction_theta_full 0.999
_diffrn_measured_fraction_theta_max 0.999
_diffrn_measurement_device_type 'Bruker Kappa APEXII CCD'
_diffrn_measurement_method \w
_diffrn_radiation_monochromator graphite
_diffrn_radiation_source 'fine-focus sealed tube'
_diffrn_radiation_type MoK\a
_diffrn_radiation_wavelength 0.71073
_diffrn_reflns_av_R_equivalents 0.0306
_diffrn_reflns_av_sigmaI/netI 0.0305
_diffrn_reflns_limit_h_max 9
_diffrn_reflns_limit_h_min -10
_diffrn_reflns_limit_k_max 18
_diffrn_reflns_limit_k_min -23
_diffrn_reflns_limit_l_max 15
_diffrn_reflns_limit_l_min -15
_diffrn_reflns_number 16154
_diffrn_reflns_theta_full 25.25
_diffrn_reflns_theta_max 25.25
_diffrn_reflns_theta_min 2.05
_diffrn_standards_number 0
_exptl_absorpt_coefficient_mu 0.310
_exptl_absorpt_correction_T_max 0.960
_exptl_absorpt_correction_T_min 0.930
_exptl_absorpt_correction_type multi-scan
_exptl_absorpt_process_details '(SADABS; Bruker, 2005)'
_exptl_crystal_colour orange
_exptl_crystal_density_diffrn 1.422
_exptl_crystal_density_method 'not measured'
_exptl_crystal_description prism
_exptl_crystal_F_000 928
_exptl_crystal_size_max 0.26
_exptl_crystal_size_mid 0.22
_exptl_crystal_size_min 0.20
_refine_diff_density_max 0.465
_refine_diff_density_min -0.347
_refine_ls_goodness_of_fit_ref 1.038
_refine_ls_hydrogen_treatment constr
_refine_ls_matrix_type full
_refine_ls_number_parameters 281
_refine_ls_number_reflns 3788
_refine_ls_number_restraints 0
_refine_ls_restrained_S_all 1.038
_refine_ls_R_factor_all 0.0659
_refine_ls_R_factor_gt 0.0474
_refine_ls_shift/su_max 0.001
_refine_ls_shift/su_mean 0.000
_refine_ls_structure_factor_coef Fsqd
_refine_ls_weighting_details 'calc w=1/[\s^2^(Fo^2^)+(0.0652P)^2^+0.8876P] where P=(Fo^2^+2Fc^2^)/3'
_refine_ls_weighting_scheme calc
_refine_ls_wR_factor_gt 0.1230
_refine_ls_wR_factor_ref 0.1359
_reflns_number_gt 2827
_reflns_number_total 3788
_reflns_threshold_expression I>2\s(I)
_cod_data_source_file hb6779.cif
_cod_data_source_block I
_cod_original_sg_symbol_H-M 'P 21/c'
_cod_database_code 2235034
_cod_database_fobs_code 2235034

loop_
_symmetry_equiv_pos_site_id
_symmetry_equiv_pos_as_xyz
1 x,y,z
2 -x,1/2+y,1/2-z
3 -x,-y,-z
4 x,1/2-y,1/2+z

loop_
_atom_site_aniso_label
_atom_site_aniso_U_11
_atom_site_aniso_U_22
_atom_site_aniso_U_33
_atom_site_aniso_U_12
_atom_site_aniso_U_13
_atom_site_aniso_U_23
Cl1 0.1028(7) 0.0585(5) 0.0677(5) 0.0011(4) 0.0176(5) 0.0132(4)
S1 0.0554(4) 0.0686(5) 0.0428(4) -0.0061(3) 0.0100(3) -0.0092(3)
O1 0.0610(13) 0.1054(17) 0.0592(13) 0.0087(12) -0.0049(10) -0.0130(12)
O2 0.0646(13) 0.0666(12) 0.0617(12) -0.0183(10) 0.0263(10) -0.0031(10)
N1 0.0694(16) 0.0683(15) 0.0333(12) -0.0026(12) 0.0076(11) -0.0079(11)
N2 0.0551(13) 0.0515(12) 0.0352(11) 0.0019(10) 0.0131(10) -0.0046(9)
N3 0.0600(14) 0.0615(13) 0.0347(12) 0.0041(11) 0.0127(10) -0.0103(10)
C1 0.0547(16) 0.0401(13) 0.0410(14) -0.0090(11) 0.0215(12) -0.0026(11)
C2 0.0561(17) 0.0506(15) 0.0574(17) -0.0084(13) 0.0225(14) -0.0053(13)
C3 0.0625(19) 0.0526(16) 0.085(2) -0.0038(14) 0.0378(17) -0.0041(16)
C4 0.095(3) 0.0477(16) 0.075(2) -0.0053(16) 0.055(2) -0.0096(15)
C5 0.091(2) 0.0487(16) 0.0480(16) -0.0079(15) 0.0339(16) -0.0090(13)
C6 0.0706(19) 0.0436(14) 0.0406(14) -0.0100(13) 0.0239(13) -0.0041(11)
C7 0.0562(16) 0.0547(15) 0.0354(13) -0.0003(12) 0.0132(12) -0.0057(11)
C8 0.0504(15) 0.0433(13) 0.0330(13) -0.0080(11) 0.0152(11) -0.0037(10)
C9 0.0561(16) 0.0464(14) 0.0343(13) -0.0019(12) 0.0120(12) -0.0022(11)
C10 0.0514(15) 0.0441(13) 0.0337(13) -0.0074(11) 0.0114(11) -0.0054(10)
C11 0.0569(16) 0.0455(14) 0.0335(13) -0.0095(12) 0.0103(11) -0.0059(11)
C12 0.089(2) 0.0559(16) 0.0392(15) 0.0073(15) 0.0136(14) -0.0011(13)
C13 0.094(2) 0.0603(17) 0.0434(16) 0.0009(16) 0.0084(16) 0.0050(14)
C14 0.096(2) 0.0651(19) 0.0341(15) -0.0196(18) 0.0083(15) 0.0018(14)
C15 0.083(2) 0.0653(18) 0.0354(14) -0.0200(16) 0.0202(14) -0.0123(13)
C16 0.0590(16) 0.0473(14) 0.0371(13) -0.0133(12) 0.0154(12) -0.0083(11)
C17 0.0653(18) 0.0554(16) 0.0461(16) -0.0120(14) 0.0265(13) -0.0138(13)
C18 0.0510(16) 0.0436(14) 0.0555(17) -0.0076(12) 0.0192(13) -0.0077(12)
C19 0.072(2) 0.0532(16) 0.073(2) 0.0051(15) 0.0296(17) -0.0012(15)
C20 0.078(2) 0.0541(18) 0.090(3) 0.0105(16) 0.0211(19) 0.0066(17)
C21 0.089(2) 0.0621(19) 0.0595(19) 0.0060(17) 0.0081(17) 0.0120(15)
C22 0.077(2) 0.0533(16) 0.0454(16) 0.0013(14) 0.0103(14) 0.0003(13)
C23 0.0504(15) 0.0436(13) 0.0386(13) -0.0086(11) 0.0086(11) -0.0028(11)
C24 0.092(3) 0.124(3) 0.0344(16) -0.008(2) 0.0078(16) -0.0069(18)

loop_
_atom_site_type_symbol
_atom_site_label
_atom_site_fract_x
_atom_site_fract_y
_atom_site_fract_z
_atom_site_U_iso_or_equiv
_atom_site_thermal_displace_type
_atom_site_occupancy
_atom_site_disorder_group
Cl Cl1 0.31773(12) 0.02405(4) 0.89027(7) 0.0772(3) Uani 1.000 -16
S S1 0.47338(9) 0.15552(4) 0.89884(6) 0.0561(3) Uani 1.000 -16
O O1 0.6215(3) 0.12587(13) 0.95945(17) 0.0790(8) Uani 1.000 -16
O O2 0.4770(2) 0.20988(10) 0.82508(16) 0.0625(7) Uani 1.000 -16
N N1 0.3657(3) 0.17603(12) 0.98246(17) 0.0581(8) Uani 1.000 -16
N N2 0.1106(3) 0.12240(10) 0.66521(16) 0.0470(7) Uani 1.000 -16
N N3 0.1929(3) 0.07899(11) 0.61082(16) 0.0520(8) Uani 1.000 -16
C C1 0.1136(3) 0.17431(11) 0.8339(2) 0.0436(8) Uani 1.000 -16
C C2 -0.0466(3) 0.19551(13) 0.7960(2) 0.0533(9) Uani 1.000 -16
C C3 -0.1214(4) 0.23414(14) 0.8580(3) 0.0632(11) Uani 1.000 -16
C C4 -0.0340(4) 0.25376(14) 0.9606(3) 0.0665(13) Uani 1.000 -16
C C5 0.1253(4) 0.23567(14) 0.9993(2) 0.0596(10) Uani 1.000 -16
C C6 0.2010(4) 0.19540(13) 0.9382(2) 0.0498(9) Uani 1.000 -16
C C7 0.3445(3) 0.09596(13) 0.8164(2) 0.0485(8) Uani 1.000 -16
C C8 0.1851(3) 0.13033(12) 0.76582(18) 0.0414(8) Uani 1.000 -16
C C9 0.1181(3) 0.07213(12) 0.51179(19) 0.0456(8) Uani 1.000 -16
C C10 0.1765(3) 0.03012(12) 0.43534(19) 0.0430(8) Uani 1.000 -16
C C11 0.1245(3) 0.04805(12) 0.32402(19) 0.0456(8) Uani 1.000 -16
C C12 0.0261(4) 0.10529(14) 0.2848(2) 0.0619(10) Uani 1.000 -16
C C13 -0.0196(4) 0.12103(16) 0.1775(2) 0.0676(10) Uani 1.000 -16
C C14 0.0306(4) 0.08209(16) 0.1014(2) 0.0667(10) Uani 1.000 -16
C C15 0.1244(4) 0.02818(15) 0.1340(2) 0.0603(10) Uani 1.000 -16
C C16 0.1755(3) 0.00887(13) 0.2453(2) 0.0473(8) Uani 1.000 -16
C C17 0.2714(3) -0.04692(13) 0.2787(2) 0.0534(10) Uani 1.000 -16
C C18 0.3237(3) -0.06616(12) 0.3865(2) 0.0490(9) Uani 1.000 -16
C C19 0.4221(4) -0.12438(15) 0.4175(3) 0.0641(11) Uani 1.000 -16
C C20 0.4705(4) -0.14389(16) 0.5208(3) 0.0742(13) Uani 1.000 -16
C C21 0.4206(4) -0.10726(15) 0.6017(3) 0.0723(11) Uani 1.000 -16
C C22 0.3269(4) -0.05134(14) 0.5762(2) 0.0596(10) Uani 1.000 -16
C C23 0.2760(3) -0.02744(12) 0.4675(2) 0.0447(8) Uani 1.000 -16
C C24 0.4352(5) 0.1704(2) 1.0998(2) 0.0851(15) Uani 1.000 -16
H H2 -0.10484 0.18318 0.72662 0.0639 Uiso 1.000 -16
H H3 -0.22948 0.24698 0.83144 0.0757 Uiso 1.000 -16
H H4 -0.08417 0.27945 1.00339 0.0798 Uiso 1.000 -16
H H5 0.18372 0.25048 1.06725 0.0716 Uiso 1.000 -16
H H7 0.39378 0.08215 0.75851 0.0582 Uiso 1.000 -16
H H9 0.02056 0.09509 0.48613 0.0547 Uiso 1.000 -16
H H12 -0.00791 0.13259 0.33383 0.0744 Uiso 1.000 -16
H H13 -0.08517 0.15836 0.15457 0.0813 Uiso 1.000 -16
H H14 -0.00106 0.09351 0.02836 0.0801 Uiso 1.000 -16
H H15 0.15741 0.00253 0.08271 0.0725 Uiso 1.000 -16
H H17 0.30231 -0.07276 0.22679 0.0640 Uiso 1.000 -16
H H19 0.45336 -0.14929 0.36469 0.0764 Uiso 1.000 -16
H H20 0.53679 -0.18145 0.53962 0.0887 Uiso 1.000 -16
H H21 0.45241 -0.12174 0.67323 0.0865 Uiso 1.000 -16
H H22 0.29546 -0.02823 0.63070 0.0713 Uiso 1.000 -16
H H24A 0.46719 0.21406 1.12959 0.1277 Uiso 1.000 -16
H H24B 0.52845 0.14138 1.11401 0.1277 Uiso 1.000 -16
H H24C 0.35525 0.15194 1.13268 0.1277 Uiso 1.000 -16

loop_
_atom_type_symbol
_atom_type_description
_atom_type_scat_dispersion_real
_atom_type_scat_dispersion_imag
_atom_type_scat_source
C C 0.0033 0.0016 'International Tables Vol C Tables 4.2.6.8 and 6.1.1.4'
H H 0.0000 0.0000 'International Tables Vol C Tables 4.2.6.8 and 6.1.1.4'
N N 0.0061 0.0033 'International Tables Vol C Tables 4.2.6.8 and 6.1.1.4'
O O 0.0106 0.0060 'International Tables Vol C Tables 4.2.6.8 and 6.1.1.4'
S S 0.1246 0.1234 'International Tables Vol C Tables 4.2.6.8 and 6.1.1.4'
Cl Cl 0.1484 0.1585 'International Tables Vol C Tables 4.2.6.8 and 6.1.1.4'

loop_
_geom_angle_atom_site_label_1
_geom_angle_atom_site_label_2
_geom_angle_atom_site_label_3
_geom_angle
_geom_angle_publ_flag
O1 S1 O2 120.04(14) no
O1 S1 N1 108.40(13) no
O1 S1 C7 111.82(14) no
O2 S1 N1 110.63(12) no
O2 S1 C7 103.22(12) no
N1 S1 C7 101.03(13) no
S1 N1 C6 118.09(17) no
S1 N1 C24 120.3(2) no
C6 N1 C24 121.5(3) no
N3 N2 C8 113.0(2) no
N2 N3 C9 112.0(2) no
C2 C1 C6 117.9(2) no
C2 C1 C8 119.6(2) no
C6 C1 C8 122.5(2) no
C1 C2 C3 121.9(3) no
C2 C3 C4 119.2(3) no
C3 C4 C5 120.5(3) no
C4 C5 C6 120.7(3) no
N1 C6 C1 121.3(2) no
N1 C6 C5 119.1(2) no
C1 C6 C5 119.7(3) no
Cl1 C7 S1 111.83(14) no
Cl1 C7 C8 111.80(18) no
S1 C7 C8 107.60(17) no
N2 C8 C1 119.4(2) no
N2 C8 C7 121.9(2) no
C1 C8 C7 118.7(2) no
N3 C9 C10 123.9(2) no
C9 C10 C11 116.9(2) no
C9 C10 C23 123.1(2) no
C11 C10 C23 120.0(2) no
C10 C11 C12 123.7(2) no
C10 C11 C16 119.7(2) no
C12 C11 C16 116.6(2) no
C11 C12 C13 121.8(3) no
C12 C13 C14 121.1(3) no
C13 C14 C15 119.6(2) no
C14 C15 C16 121.9(3) no
C11 C16 C15 119.1(2) no
C11 C16 C17 119.1(2) no
C15 C16 C17 121.9(2) no
C16 C17 C18 122.8(2) no
C17 C18 C19 121.0(3) no
C17 C18 C23 119.5(2) no
C19 C18 C23 119.6(2) no
C18 C19 C20 121.3(3) no
C19 C20 C21 119.9(3) no
C20 C21 C22 121.0(3) no
C21 C22 C23 121.2(3) no
C10 C23 C18 119.0(2) no
C10 C23 C22 124.0(2) no
C18 C23 C22 117.0(2) no
C1 C2 H2 119.00 no
C3 C2 H2 119.00 no
C2 C3 H3 120.00 no
C4 C3 H3 120.00 no
C3 C4 H4 120.00 no
C5 C4 H4 120.00 no
C4 C5 H5 120.00 no
C6 C5 H5 120.00 no
Cl1 C7 H7 109.00 no
S1 C7 H7 109.00 no
C8 C7 H7 108.00 no
N3 C9 H9 118.00 no
C10 C9 H9 118.00 no
C11 C12 H12 119.00 no
C13 C12 H12 119.00 no
C12 C13 H13 120.00 no
C14 C13 H13 119.00 no
C13 C14 H14 120.00 no
C15 C14 H14 120.00 no
C14 C15 H15 119.00 no
C16 C15 H15 119.00 no
C16 C17 H17 119.00 no
C18 C17 H17 119.00 no
C18 C19 H19 119.00 no
C20 C19 H19 119.00 no
C19 C20 H20 120.00 no
C21 C20 H20 120.00 no
C20 C21 H21 119.00 no
C22 C21 H21 120.00 no
C21 C22 H22 119.00 no
C23 C22 H22 119.00 no
N1 C24 H24A 110.00 no
N1 C24 H24B 110.00 no
N1 C24 H24C 109.00 no
H24A C24 H24B 110.00 no
H24A C24 H24C 109.00 no
H24B C24 H24C 109.00 no

loop_
_geom_bond_atom_site_label_1
_geom_bond_atom_site_label_2
_geom_bond_distance
_geom_bond_publ_flag
Cl1 C7 1.762(3) no
S1 O1 1.426(3) no
S1 O2 1.441(2) no
S1 N1 1.630(3) no
S1 C7 1.766(3) no
N1 C6 1.423(4) no
N1 C24 1.467(3) no
N2 N3 1.405(3) no
N2 C8 1.288(3) no
N3 C9 1.269(3) no
C1 C2 1.389(4) no
C1 C6 1.412(4) no
C1 C8 1.473(3) no
C2 C3 1.374(4) no
C3 C4 1.386(5) no
C4 C5 1.366(5) no
C5 C6 1.389(4) no
C7 C8 1.508(4) no
C9 C10 1.467(3) no
C10 C11 1.422(3) no
C10 C23 1.421(3) no
C11 C12 1.426(4) no
C11 C16 1.427(4) no
C12 C13 1.362(4) no
C13 C14 1.395(4) no
C14 C15 1.338(4) no
C15 C16 1.429(4) no
C16 C17 1.379(4) no
C17 C18 1.388(3) no
C18 C19 1.424(4) no
C18 C23 1.432(4) no
C19 C20 1.335(5) no
C20 C21 1.418(5) no
C21 C22 1.359(4) no
C22 C23 1.426(4) no
C2 H2 0.9300 no
C3 H3 0.9300 no
C4 H4 0.9300 no
C5 H5 0.9300 no
C7 H7 0.9800 no
C9 H9 0.9300 no
C12 H12 0.9300 no
C13 H13 0.9300 no
C14 H14 0.9300 no
C15 H15 0.9300 no
C17 H17 0.9300 no
C19 H19 0.9300 no
C20 H20 0.9300 no
C21 H21 0.9300 no
C22 H22 0.9300 no
C24 H24A 0.9600 no
C24 H24B 0.9600 no
C24 H24C 0.9600 no

loop_
_geom_hbond_atom_site_label_D
_geom_hbond_atom_site_label_H
_geom_hbond_atom_site_label_A
_geom_hbond_site_symmetry_A
_geom_hbond_distance_DH
_geom_hbond_distance_HA
_geom_hbond_distance_DA
_geom_hbond_angle_DHA
_geom_hbond_publ_flag
C3 H3 O2 1_455 0.93 2.59 3.370(4) 142 yes
C22 H22 N3 . 0.93 2.29 2.913(4) 123 yes

loop_
_geom_torsion_atom_site_label_1
_geom_torsion_atom_site_label_2
_geom_torsion_atom_site_label_3
_geom_torsion_atom_site_label_4
_geom_torsion
_geom_torsion_publ_flag
O1 S1 N1 C6 -169.0(2) no
O1 S1 N1 C24 7.3(3) no
O2 S1 N1 C6 57.5(2) no
O2 S1 N1 C24 -126.2(2) no
C7 S1 N1 C6 -51.3(2) no
C7 S1 N1 C24 125.0(3) no
O1 S1 C7 Cl1 50.62(19) no
O1 S1 C7 C8 173.77(17) no
O2 S1 C7 Cl1 -178.99(14) no
O2 S1 C7 C8 -55.85(19) no
N1 S1 C7 Cl1 -64.50(17) no
N1 S1 C7 C8 58.64(19) no
S1 N1 C6 C1 23.8(3) no
S1 N1 C6 C5 -156.4(2) no
C24 N1 C6 C1 -152.4(3) no
C24 N1 C6 C5 27.4(4) no
C8 N2 N3 C9 -179.6(2) no
N3 N2 C8 C1 -179.8(2) no
N3 N2 C8 C7 0.4(3) no
N2 N3 C9 C10 179.6(2) no
C6 C1 C2 C3 -1.9(4) no
C8 C1 C2 C3 177.1(2) no
C2 C1 C6 N1 -179.7(2) no
C2 C1 C6 C5 0.5(4) no
C8 C1 C6 N1 1.3(4) no
C8 C1 C6 C5 -178.6(2) no
C2 C1 C8 N2 13.1(4) no
C2 C1 C8 C7 -167.1(2) no
C6 C1 C8 N2 -167.9(2) no
C6 C1 C8 C7 11.9(4) no
C1 C2 C3 C4 1.3(4) no
C2 C3 C4 C5 0.8(5) no
C3 C4 C5 C6 -2.2(5) no
C4 C5 C6 N1 -178.2(3) no
C4 C5 C6 C1 1.6(4) no
Cl1 C7 C8 N2 -100.3(3) no
Cl1 C7 C8 C1 79.9(2) no
S1 C7 C8 N2 136.5(2) no
S1 C7 C8 C1 -43.3(3) no
N3 C9 C10 C11 -154.0(3) no
N3 C9 C10 C23 28.1(4) no
C9 C10 C11 C12 2.7(4) no
C9 C10 C11 C16 -179.4(2) no
C23 C10 C11 C12 -179.3(3) no
C23 C10 C11 C16 -1.3(4) no
C9 C10 C23 C18 178.5(2) no
C9 C10 C23 C22 1.3(4) no
C11 C10 C23 C18 0.7(4) no
C11 C10 C23 C22 -176.6(3) no
C10 C11 C12 C13 179.3(3) no
C16 C11 C12 C13 1.3(4) no
C10 C11 C16 C15 -179.0(3) no
C10 C11 C16 C17 1.6(4) no
C12 C11 C16 C15 -0.9(4) no
C12 C11 C16 C17 179.8(3) no
C11 C12 C13 C14 -1.0(5) no
C12 C13 C14 C15 0.4(5) no
C13 C14 C15 C16 0.0(5) no
C14 C15 C16 C11 0.3(5) no
C14 C15 C16 C17 179.6(3) no
C11 C16 C17 C18 -1.3(4) no
C15 C16 C17 C18 179.3(3) no
C16 C17 C18 C19 179.7(3) no
C16 C17 C18 C23 0.6(4) no
C17 C18 C19 C20 -178.8(3) no
C23 C18 C19 C20 0.3(5) no
C17 C18 C23 C10 -0.3(4) no
C17 C18 C23 C22 177.1(3) no
C19 C18 C23 C10 -179.4(3) no
C19 C18 C23 C22 -2.0(4) no
C18 C19 C20 C21 1.5(5) no
C19 C20 C21 C22 -1.6(5) no
C20 C21 C22 C23 -0.2(5) no
C21 C22 C23 C10 179.2(3) no
C21 C22 C23 C18 1.9(4) no
